data_7037299
loop_
_publ_author_name
'Mai, Van Hung'
'Kuzmina, Lyudmila G.'
'Churakov, Andrei V.'
'Korobkov, Ilia'
'Howard, Judith A. K.'
'Nikonov, Georgii I.'

_publ_section_title
;
 NHC carbene supported half-sandwich hydridosilyl complexes of ruthenium:
 the impact of supporting ligands on SiH interligand interactions.
;
_journal_issue 1
_journal_name_full 'Dalton transactions (Cambridge, England : 2003)'
_journal_page_first 208
_journal_page_last 215
_journal_paper_doi 10.1039/c5dt04067a
_journal_volume 45
_journal_year 2015
_chemical_formula_sum 'C39 H52 N2 Ru Si'
_chemical_formula_weight 677.98
_space_group_crystal_system monoclinic
_space_group_IT_number 14
_space_group_name_Hall '-P 2ybc'
_space_group_name_H-M_alt 'P 1 21/c 1'
_symmetry_space_group_name_Hall '-P 2ybc'
_symmetry_space_group_name_H-M 'P 1 21/c 1'
_atom_sites_solution_hydrogens mixed
_audit_creation_method SHELXL-2014/7
_audit_update_record
;
2015-11-11 deposited with the CCDC.
2015-11-15 downloaded from the CCDC.
;
_cell_angle_alpha 90
_cell_angle_beta 97.4911(11)
_cell_angle_gamma 90
_cell_formula_units_Z 4
_cell_length_a 10.2931(2)
_cell_length_b 16.9562(3)
_cell_length_c 20.9730(4)
_cell_measurement_reflns_used 9935
_cell_measurement_temperature 200(2)
_cell_measurement_theta_max 28.30
_cell_measurement_theta_min 2.33
_cell_volume 3629.22(12)
_computing_cell_refinement 'APEX II, Bruker (2012)'
_computing_data_collection 'APEX II, Bruker (2012)'
_computing_data_reduction 'XPREP, Bruker (2012)'
_computing_molecular_graphics 'SHELXTL, Bruker (2015)'
_computing_publication_material 'SHELXTL, Bruker (2015)'
_computing_structure_refinement 'SHELXL-2014/7 (Sheldrick, 2014)'
_computing_structure_solution 'SHELXL-2014/7 (Sheldrick, 2014)'
_diffrn_ambient_temperature 200(2)
_diffrn_measured_fraction_theta_full 0.995
_diffrn_measured_fraction_theta_max 0.994
_diffrn_measurement_device_type 'Bruker APEX-II CCD'
_diffrn_measurement_method '\f and \w scans'
_diffrn_radiation_type MoK\a
_diffrn_radiation_wavelength 0.71073
_diffrn_reflns_av_R_equivalents 0.0205
_diffrn_reflns_av_unetI/netI 0.0201
_diffrn_reflns_laue_measured_fraction_full 0.995
_diffrn_reflns_laue_measured_fraction_max 0.994
_diffrn_reflns_limit_h_max 13
_diffrn_reflns_limit_h_min -13
_diffrn_reflns_limit_k_max 22
_diffrn_reflns_limit_k_min -22
_diffrn_reflns_limit_l_max 26
_diffrn_reflns_limit_l_min -27
_diffrn_reflns_number 31236
_diffrn_reflns_point_group_measured_fraction_full 0.995
_diffrn_reflns_point_group_measured_fraction_max 0.994
_diffrn_reflns_theta_full 25.242
_diffrn_reflns_theta_max 28.323
_diffrn_reflns_theta_min 1.959
_diffrn_source 'sealed X-ray tube'
_exptl_absorpt_coefficient_mu 0.493
_exptl_absorpt_correction_T_max 0.7457
_exptl_absorpt_correction_T_min 0.6579
_exptl_absorpt_correction_type multi-scan
_exptl_absorpt_process_details 'SADABS, Bruker (2003)'
_exptl_crystal_colour colourless
_exptl_crystal_density_diffrn 1.241
_exptl_crystal_description block
_exptl_crystal_F_000 1432
_exptl_crystal_size_max 0.310
_exptl_crystal_size_mid 0.190
_exptl_crystal_size_min 0.100
_refine_diff_density_max 0.532
_refine_diff_density_min -0.326
_refine_diff_density_rms 0.052
_refine_ls_extinction_method none
_refine_ls_goodness_of_fit_ref 1.065
_refine_ls_hydrogen_treatment constr
_refine_ls_matrix_type full
_refine_ls_number_parameters 388
_refine_ls_number_reflns 8998
_refine_ls_number_restraints 0
_refine_ls_restrained_S_all 1.065
_refine_ls_R_factor_all 0.0377
_refine_ls_R_factor_gt 0.0302
_refine_ls_shift/su_max 0.002
_refine_ls_shift/su_mean 0.000
_refine_ls_structure_factor_coef Fsqd
_refine_ls_weighting_details 'w=1/[\s^2^(Fo^2^)+(0.0326P)^2^+1.6470P] where P=(Fo^2^+2Fc^2^)/3'
_refine_ls_weighting_scheme calc
_refine_ls_wR_factor_gt 0.0704
_refine_ls_wR_factor_ref 0.0736
_reflns_Friedel_coverage 0.000
_reflns_number_gt 7828
_reflns_number_total 8998
_reflns_threshold_expression 'I > 2\s(I)'
_cod_data_source_file c5dt04067a2.cif
_cod_data_source_block 6e
_cod_depositor_comments 'Adding full bibliography for 7037294--7037300.cif.'
_cod_original_cell_volume 3629.21(12)
_cod_database_code 7037299
_shelx_shelxl_version_number 2014/7
_shelx_space_group_comment
; 
The symmetry employed for this shelxl refinement is uniquely defined 
by the following loop, which should always be used as a source of 
symmetry information in preference to the above space-group names. 
They are only intended as comments. 
;
_shelx_estimated_absorpt_t_min 0.862
_shelx_estimated_absorpt_t_max 0.952

loop_
_space_group_symop_operation_xyz
'x, y, z'
'-x, y+1/2, -z+1/2'
'-x, -y, -z'
'x, -y-1/2, z-1/2'

loop_
_atom_site_label
_atom_site_type_symbol
_atom_site_fract_x
_atom_site_fract_y
_atom_site_fract_z
_atom_site_U_iso_or_equiv
_atom_site_adp_type
_atom_site_occupancy
_atom_site_site_symmetry_order
_atom_site_calc_flag
_atom_site_refinement_flags_posn
_atom_site_refinement_flags_adp
Ru1 Ru 0.44004(2) 0.62173(2) 0.21495(2) 0.02703(5) Uani 1 1 d . .
H1C H 0.4556 0.5453 0.1791 0.041 Uiso 1 1 d R U
H1D H 0.4471 0.5959 0.2904 0.041 Uiso 1 1 d R U
Si1 Si 0.59125(5) 0.52535(3) 0.25489(3) 0.03345(11) Uani 1 1 d . .
H1B H 0.5519 0.4385 0.2570 0.050 Uiso 1 1 d R U
N1 N 0.19713(12) 0.55517(8) 0.26956(6) 0.0242(3) Uani 1 1 d . .
N2 N 0.17977(13) 0.54057(8) 0.16736(6) 0.0250(3) Uani 1 1 d . .
C1 C 0.5937(2) 0.71455(14) 0.21510(12) 0.0552(6) Uani 1 1 d . .
H1A H 0.6778 0.7083 0.2392 0.066 Uiso 1 1 calc R U
C2 C 0.4842(2) 0.75154(13) 0.23657(12) 0.0543(6) Uani 1 1 d . .
H2A H 0.4818 0.7747 0.2777 0.065 Uiso 1 1 calc R U
C3 C 0.3800(2) 0.74816(12) 0.18684(11) 0.0461(5) Uani 1 1 d . .
H3A H 0.2946 0.7686 0.1884 0.055 Uiso 1 1 calc R U
C4 C 0.4227(2) 0.70916(12) 0.13364(11) 0.0441(5) Uani 1 1 d . .
H4A H 0.3717 0.6987 0.0934 0.053 Uiso 1 1 calc R U
C5 C 0.5560(2) 0.68865(13) 0.15177(11) 0.0488(5) Uani 1 1 d . .
H5A H 0.6105 0.6620 0.1255 0.059 Uiso 1 1 calc R U
C6 C 0.26328(14) 0.57025(9) 0.21812(7) 0.0222(3) Uani 1 1 d . .
C7 C 0.07794(16) 0.51801(11) 0.25057(8) 0.0305(4) Uani 1 1 d . .
H7A H 0.0158 0.5021 0.2778 0.037 Uiso 1 1 calc R U
C8 C 0.06750(16) 0.50897(11) 0.18702(8) 0.0312(4) Uani 1 1 d . .
H8A H -0.0035 0.4853 0.1603 0.037 Uiso 1 1 calc R U
C9 C 0.23269(15) 0.58016(10) 0.33527(8) 0.0268(3) Uani 1 1 d . .
C10 C 0.19757(17) 0.65662(11) 0.35163(9) 0.0337(4) Uani 1 1 d . .
C11 C 0.2265(2) 0.67809(13) 0.41600(10) 0.0503(5) Uani 1 1 d . .
H11A H 0.2067 0.7300 0.4289 0.060 Uiso 1 1 calc R U
C12 C 0.2834(3) 0.62557(15) 0.46127(11) 0.0594(7) Uani 1 1 d . .
H12A H 0.3016 0.6414 0.5050 0.071 Uiso 1 1 calc R U
C13 C 0.3141(2) 0.55016(13) 0.44387(9) 0.0462(5) Uani 1 1 d . .
H13A H 0.3520 0.5143 0.4758 0.055 Uiso 1 1 calc R U
C14 C 0.29035(17) 0.52583(11) 0.38015(8) 0.0312(4) Uani 1 1 d . .
C15 C 0.12624(19) 0.71228(11) 0.30253(9) 0.0386(4) Uani 1 1 d . .
H15A H 0.1489 0.6965 0.2594 0.046 Uiso 1 1 calc R U
C16 C -0.0221(2) 0.70399(16) 0.30051(15) 0.0646(7) Uani 1 1 d . .
H16A H -0.0662 0.7405 0.2685 0.097 Uiso 1 1 calc R U
H16B H -0.0482 0.6498 0.2888 0.097 Uiso 1 1 calc R U
H16C H -0.0470 0.7164 0.3429 0.097 Uiso 1 1 calc R U
C17 C 0.1653(3) 0.79828(13) 0.31316(13) 0.0589(6) Uani 1 1 d . .
H17A H 0.1158 0.8309 0.2799 0.088 Uiso 1 1 calc R U
H17B H 0.1461 0.8152 0.3556 0.088 Uiso 1 1 calc R U
H17C H 0.2593 0.8041 0.3108 0.088 Uiso 1 1 calc R U
C18 C 0.32458(18) 0.44271(10) 0.36150(9) 0.0335(4) Uani 1 1 d . .
H18A H 0.3369 0.4434 0.3150 0.040 Uiso 1 1 calc R U
C19 C 0.2142(2) 0.38482(13) 0.36939(12) 0.0515(5) Uani 1 1 d . .
H19A H 0.2395 0.3318 0.3570 0.077 Uiso 1 1 calc R U
H19B H 0.1978 0.3843 0.4144 0.077 Uiso 1 1 calc R U
H19C H 0.1344 0.4011 0.3419 0.077 Uiso 1 1 calc R U
C20 C 0.4527(2) 0.41352(12) 0.39971(10) 0.0434(5) Uani 1 1 d . .
H20A H 0.4710 0.3598 0.3862 0.065 Uiso 1 1 calc R U
H20B H 0.5247 0.4484 0.3917 0.065 Uiso 1 1 calc R U
H20C H 0.4443 0.4137 0.4457 0.065 Uiso 1 1 calc R U
C21 C 0.19250(15) 0.54837(10) 0.10000(7) 0.0261(3) Uani 1 1 d . .
C22 C 0.13008(16) 0.61259(10) 0.06681(8) 0.0294(3) Uani 1 1 d . .
C23 C 0.1363(2) 0.61650(12) 0.00082(9) 0.0380(4) Uani 1 1 d . .
H23A H 0.0938 0.6585 -0.0236 0.046 Uiso 1 1 calc R U
C24 C 0.2030(2) 0.56050(13) -0.02948(9) 0.0434(5) Uani 1 1 d . .
H24A H 0.2070 0.5647 -0.0744 0.052 Uiso 1 1 calc R U
C25 C 0.2643(2) 0.49832(12) 0.00461(9) 0.0392(4) Uani 1 1 d . .
H25A H 0.3106 0.4605 -0.0171 0.047 Uiso 1 1 calc R U
C26 C 0.25939(17) 0.49003(10) 0.07034(8) 0.0298(3) Uani 1 1 d . .
C27 C 0.05812(17) 0.67538(11) 0.10002(9) 0.0342(4) Uani 1 1 d . .
H27A H 0.0931 0.6744 0.1468 0.041 Uiso 1 1 calc R U
C28 C 0.0776(2) 0.75864(12) 0.07509(12) 0.0491(5) Uani 1 1 d . .
H28A H 0.0289 0.7963 0.0983 0.074 Uiso 1 1 calc R U
H28B H 0.1710 0.7720 0.0819 0.074 Uiso 1 1 calc R U
H28C H 0.0453 0.7611 0.0291 0.074 Uiso 1 1 calc R U
C29 C -0.0891(2) 0.65788(14) 0.09396(12) 0.0503(5) Uani 1 1 d . .
H29A H -0.1330 0.6993 0.1158 0.075 Uiso 1 1 calc R U
H29B H -0.1255 0.6564 0.0484 0.075 Uiso 1 1 calc R U
H29C H -0.1030 0.6068 0.1138 0.075 Uiso 1 1 calc R U
C30 C 0.32045(19) 0.41929(11) 0.10741(9) 0.0361(4) Uani 1 1 d . .
H30A H 0.3477 0.4368 0.1527 0.043 Uiso 1 1 calc R U
C31 C 0.4424(3) 0.38890(16) 0.08151(13) 0.0629(7) Uani 1 1 d . .
H31A H 0.4775 0.3435 0.1071 0.094 Uiso 1 1 calc R U
H31B H 0.4197 0.3729 0.0365 0.094 Uiso 1 1 calc R U
H31C H 0.5085 0.4308 0.0842 0.094 Uiso 1 1 calc R U
C32 C 0.2212(3) 0.35300(13) 0.10950(13) 0.0570(6) Uani 1 1 d . .
H32A H 0.2632 0.3083 0.1336 0.086 Uiso 1 1 calc R U
H32B H 0.1476 0.3718 0.1307 0.086 Uiso 1 1 calc R U
H32C H 0.1890 0.3362 0.0656 0.086 Uiso 1 1 calc R U
C33 C 0.69787(18) 0.54697(12) 0.33448(9) 0.0377(4) Uani 1 1 d . .
C34 C 0.6809(2) 0.61134(13) 0.37325(10) 0.0466(5) Uani 1 1 d . .
H34A H 0.6087 0.6456 0.3616 0.056 Uiso 1 1 calc R U
C35 C 0.7665(3) 0.62740(16) 0.42880(12) 0.0614(7) Uani 1 1 d . .
H35A H 0.7519 0.6718 0.4546 0.074 Uiso 1 1 calc R U
C36 C 0.8718(3) 0.5790(2) 0.44622(12) 0.0698(8) Uani 1 1 d . .
H36A H 0.9316 0.5905 0.4835 0.084 Uiso 1 1 calc R U
C37 C 0.8904(3) 0.5139(2) 0.40964(13) 0.0733(9) Uani 1 1 d . .
H37A H 0.9627 0.4798 0.4219 0.088 Uiso 1 1 calc R U
C38 C 0.8039(2) 0.49771(16) 0.35482(11) 0.0557(6) Uani 1 1 d . .
H38A H 0.8171 0.4519 0.3304 0.067 Uiso 1 1 calc R U
C39 C 0.7203(2) 0.51010(16) 0.19861(11) 0.0530(6) Uani 1 1 d . .
H39A H 0.6771 0.4983 0.1552 0.079 Uiso 1 1 calc R U
H39B H 0.7729 0.5581 0.1975 0.079 Uiso 1 1 calc R U
H39C H 0.7774 0.4660 0.2142 0.079 Uiso 1 1 calc R U

loop_
_atom_site_aniso_label
_atom_site_aniso_U_11
_atom_site_aniso_U_22
_atom_site_aniso_U_33
_atom_site_aniso_U_23
_atom_site_aniso_U_13
_atom_site_aniso_U_12
Ru1 0.02164(7) 0.02962(8) 0.03056(8) -0.00224(5) 0.00616(5) -0.00635(5)
Si1 0.0268(2) 0.0359(3) 0.0390(3) -0.0038(2) 0.0095(2) 0.00001(19)
N1 0.0231(6) 0.0271(7) 0.0229(6) -0.0010(5) 0.0050(5) -0.0025(5)
N2 0.0233(6) 0.0289(7) 0.0231(6) 0.0003(5) 0.0041(5) -0.0047(5)
C1 0.0381(11) 0.0509(13) 0.0735(16) 0.0121(11) -0.0042(10) -0.0230(10)
C2 0.0640(14) 0.0356(11) 0.0615(14) -0.0057(10) 0.0015(11) -0.0206(10)
C3 0.0425(11) 0.0314(10) 0.0651(14) 0.0052(9) 0.0097(10) -0.0082(8)
C4 0.0415(10) 0.0418(11) 0.0492(12) 0.0128(9) 0.0071(9) -0.0115(9)
C5 0.0355(10) 0.0513(12) 0.0625(14) 0.0152(10) 0.0167(9) -0.0097(9)
C6 0.0221(7) 0.0213(7) 0.0234(7) -0.0005(6) 0.0042(6) 0.0005(6)
C7 0.0243(8) 0.0375(9) 0.0308(8) 0.0010(7) 0.0076(6) -0.0079(7)
C8 0.0242(8) 0.0390(9) 0.0305(8) 0.0009(7) 0.0035(6) -0.0103(7)
C9 0.0255(7) 0.0322(8) 0.0236(7) -0.0036(6) 0.0074(6) -0.0011(6)
C10 0.0349(9) 0.0340(9) 0.0327(9) -0.0048(7) 0.0062(7) 0.0053(7)
C11 0.0638(14) 0.0473(12) 0.0386(11) -0.0163(9) 0.0028(10) 0.0191(10)
C12 0.0786(17) 0.0669(16) 0.0305(10) -0.0176(10) -0.0016(10) 0.0252(13)
C13 0.0576(13) 0.0529(12) 0.0271(9) -0.0024(8) 0.0019(8) 0.0175(10)
C14 0.0319(9) 0.0353(9) 0.0272(8) -0.0018(7) 0.0076(7) 0.0038(7)
C15 0.0451(11) 0.0321(9) 0.0393(10) -0.0026(8) 0.0087(8) 0.0076(8)
C16 0.0431(12) 0.0537(14) 0.095(2) 0.0147(13) 0.0029(12) 0.0135(11)
C17 0.0714(16) 0.0360(11) 0.0692(16) -0.0030(11) 0.0088(13) 0.0036(11)
C18 0.0395(9) 0.0322(9) 0.0298(9) 0.0018(7) 0.0082(7) 0.0045(7)
C19 0.0524(13) 0.0409(11) 0.0619(14) 0.0027(10) 0.0097(11) -0.0040(10)
C20 0.0448(11) 0.0403(11) 0.0454(11) 0.0034(9) 0.0070(9) 0.0116(9)
C21 0.0249(7) 0.0310(8) 0.0226(7) -0.0008(6) 0.0036(6) -0.0056(6)
C22 0.0271(8) 0.0330(9) 0.0283(8) 0.0024(7) 0.0047(6) -0.0030(7)
C23 0.0418(10) 0.0420(10) 0.0301(9) 0.0089(8) 0.0040(7) -0.0002(8)
C24 0.0559(12) 0.0518(12) 0.0236(9) 0.0027(8) 0.0093(8) -0.0017(10)
C25 0.0476(11) 0.0419(10) 0.0298(9) -0.0054(8) 0.0113(8) 0.0003(9)
C26 0.0303(8) 0.0311(8) 0.0278(8) -0.0032(7) 0.0036(6) -0.0053(7)
C27 0.0320(9) 0.0359(9) 0.0349(9) 0.0023(7) 0.0050(7) 0.0032(7)
C28 0.0479(12) 0.0363(10) 0.0641(14) 0.0086(10) 0.0114(10) 0.0076(9)
C29 0.0355(10) 0.0538(13) 0.0635(14) 0.0030(11) 0.0137(10) 0.0032(9)
C30 0.0416(10) 0.0319(9) 0.0343(9) -0.0030(7) 0.0025(8) 0.0017(8)
C31 0.0562(14) 0.0654(16) 0.0688(16) 0.0063(13) 0.0142(12) 0.0256(12)
C32 0.0650(15) 0.0348(11) 0.0693(16) 0.0084(11) 0.0013(12) -0.0070(10)
C33 0.0299(9) 0.0460(11) 0.0384(10) 0.0087(8) 0.0087(7) -0.0014(8)
C34 0.0505(12) 0.0472(12) 0.0396(11) 0.0043(9) -0.0031(9) -0.0016(9)
C35 0.0761(17) 0.0637(16) 0.0407(12) 0.0043(11) -0.0059(11) -0.0111(13)
C36 0.0588(15) 0.106(2) 0.0399(13) 0.0214(15) -0.0108(11) -0.0100(15)
C37 0.0523(14) 0.118(3) 0.0484(14) 0.0285(16) 0.0014(11) 0.0257(15)
C38 0.0487(12) 0.0730(16) 0.0468(12) 0.0138(11) 0.0120(10) 0.0195(11)
C39 0.0376(11) 0.0766(16) 0.0462(12) -0.0110(11) 0.0106(9) 0.0183(11)

loop_
_atom_type_symbol
_atom_type_description
_atom_type_scat_dispersion_real
_atom_type_scat_dispersion_imag
_atom_type_scat_source
C C 0.0033 0.0016 'International Tables Vol C Tables 4.2.6.8 and 6.1.1.4'
H H 0.0000 0.0000 'International Tables Vol C Tables 4.2.6.8 and 6.1.1.4'
N N 0.0061 0.0033 'International Tables Vol C Tables 4.2.6.8 and 6.1.1.4'
Si Si 0.0817 0.0704 'International Tables Vol C Tables 4.2.6.8 and 6.1.1.4'
Ru Ru -1.2594 0.8363 'International Tables Vol C Tables 4.2.6.8 and 6.1.1.4'

loop_
_geom_angle_atom_site_label_1
_geom_angle_atom_site_label_2
_geom_angle_atom_site_label_3
_geom_angle
C6 Ru1 C5 142.97(7)
C6 Ru1 C1 160.57(8)
C5 Ru1 C1 36.89(9)
C6 Ru1 C4 109.01(7)
C5 Ru1 C4 37.09(8)
C1 Ru1 C4 61.46(8)
C6 Ru1 C2 124.43(8)
C5 Ru1 C2 60.95(9)
C1 Ru1 C2 36.51(9)
C4 Ru1 C2 60.57(9)
C6 Ru1 C3 101.45(7)
C5 Ru1 C3 60.85(8)
C1 Ru1 C3 60.46(8)
C4 Ru1 C3 36.35(8)
C2 Ru1 C3 35.59(9)
C6 Ru1 Si1 104.24(4)
C5 Ru1 Si1 100.82(6)
C1 Ru1 Si1 93.09(7)
C4 Ru1 Si1 135.76(6)
C2 Ru1 Si1 119.86(7)
C3 Ru1 Si1 153.31(5)
C39 Si1 C33 101.52(9)
C39 Si1 Ru1 111.01(8)
C33 Si1 Ru1 117.34(7)
C6 N1 C7 111.63(13)
C6 N1 C9 127.30(13)
C7 N1 C9 120.75(13)
C6 N2 C8 111.92(13)
C6 N2 C21 126.74(13)
C8 N2 C21 120.88(13)
C5 C1 C2 107.8(2)
C5 C1 Ru1 70.71(11)
C2 C1 Ru1 73.66(12)
C3 C2 C1 108.1(2)
C3 C2 Ru1 72.44(12)
C1 C2 Ru1 69.82(12)
C2 C3 C4 108.7(2)
C2 C3 Ru1 71.97(13)
C4 C3 Ru1 70.37(12)
C3 C4 C5 107.0(2)
C3 C4 Ru1 73.28(12)
C5 C4 Ru1 69.93(11)
C1 C5 C4 108.4(2)
C1 C5 Ru1 72.41(12)
C4 C5 Ru1 72.99(11)
N1 C6 N2 102.51(12)
N1 C6 Ru1 130.18(11)
N2 C6 Ru1 127.31(11)
C8 C7 N1 106.98(14)
C7 C8 N2 106.97(14)
C14 C9 C10 123.19(15)
C14 C9 N1 118.93(15)
C10 C9 N1 117.67(15)
C11 C10 C9 116.74(17)
C11 C10 C15 121.32(17)
C9 C10 C15 121.88(16)
C12 C11 C10 121.20(19)
C11 C12 C13 120.64(19)
C12 C13 C14 120.84(19)
C13 C14 C9 117.35(16)
C13 C14 C18 120.42(17)
C9 C14 C18 122.22(15)
C10 C15 C17 113.71(18)
C10 C15 C16 110.83(17)
C17 C15 C16 109.67(18)
C14 C18 C19 111.62(16)
C14 C18 C20 112.23(16)
C19 C18 C20 109.72(16)
C26 C21 C22 123.33(15)
C26 C21 N2 118.97(15)
C22 C21 N2 117.60(14)
C23 C22 C21 116.86(16)
C23 C22 C27 120.69(16)
C21 C22 C27 122.45(15)
C24 C23 C22 121.06(18)
C23 C24 C25 120.68(17)
C24 C25 C26 121.12(18)
C25 C26 C21 116.92(16)
C25 C26 C30 121.31(16)
C21 C26 C30 121.74(15)
C22 C27 C28 113.44(15)
C22 C27 C29 111.26(16)
C28 C27 C29 108.83(17)
C26 C30 C31 112.96(17)
C26 C30 C32 111.28(17)
C31 C30 C32 110.37(19)
C34 C33 C38 116.4(2)
C34 C33 Si1 124.21(15)
C38 C33 Si1 119.30(17)
C33 C34 C35 122.1(2)
C36 C35 C34 119.8(3)
C35 C36 C37 119.7(2)
C36 C37 C38 120.1(2)
C37 C38 C33 121.8(3)

loop_
_geom_bond_atom_site_label_1
_geom_bond_atom_site_label_2
_geom_bond_distance
Ru1 C6 2.0268(15)
Ru1 C5 2.2092(19)
Ru1 C1 2.2311(19)
Ru1 C4 2.249(2)
Ru1 C2 2.281(2)
Ru1 C3 2.287(2)
Ru1 Si1 2.3355(5)
Si1 C39 1.906(2)
Si1 C33 1.910(2)
N1 C6 1.3729(19)
N1 C7 1.390(2)
N1 C9 1.443(2)
N2 C6 1.374(2)
N2 C8 1.384(2)
N2 C21 1.442(2)
C1 C5 1.405(3)
C1 C2 1.414(4)
C2 C3 1.396(3)
C3 C4 1.415(3)
C4 C5 1.418(3)
C7 C8 1.332(2)
C9 C14 1.393(2)
C9 C10 1.401(2)
C10 C11 1.392(3)
C10 C15 1.514(3)
C11 C12 1.375(3)
C12 C13 1.378(3)
C13 C14 1.389(3)
C14 C18 1.516(2)
C15 C17 1.521(3)
C15 C16 1.528(3)
C18 C19 1.527(3)
C18 C20 1.533(3)
C21 C26 1.397(2)
C21 C22 1.402(2)
C22 C23 1.395(2)
C22 C27 1.517(2)
C23 C24 1.375(3)
C24 C25 1.380(3)
C25 C26 1.393(2)
C26 C30 1.520(3)
C27 C28 1.528(3)
C27 C29 1.533(3)
C30 C31 1.521(3)
C30 C32 1.523(3)
C33 C34 1.385(3)
C33 C38 1.396(3)
C34 C35 1.393(3)
C35 C36 1.371(4)
C36 C37 1.372(4)
C37 C38 1.387(4)

loop_
_geom_torsion_atom_site_label_1
_geom_torsion_atom_site_label_2
_geom_torsion_atom_site_label_3
_geom_torsion_atom_site_label_4
_geom_torsion
C5 C1 C2 C3 0.2(2)
Ru1 C1 C2 C3 -62.72(15)
C5 C1 C2 Ru1 62.88(14)
C1 C2 C3 C4 0.0(2)
Ru1 C2 C3 C4 -61.10(14)
C1 C2 C3 Ru1 61.05(15)
C2 C3 C4 C5 -0.1(2)
Ru1 C3 C4 C5 -62.19(13)
C2 C3 C4 Ru1 62.11(15)
C2 C1 C5 C4 -0.2(2)
Ru1 C1 C5 C4 64.61(14)
C2 C1 C5 Ru1 -64.82(15)
C3 C4 C5 C1 0.2(2)
Ru1 C4 C5 C1 -64.23(14)
C3 C4 C5 Ru1 64.41(14)
C7 N1 C6 N2 -0.19(17)
C9 N1 C6 N2 -173.74(14)
C7 N1 C6 Ru1 -179.53(12)
C9 N1 C6 Ru1 6.9(2)
C8 N2 C6 N1 0.14(17)
C21 N2 C6 N1 172.36(15)
C8 N2 C6 Ru1 179.52(12)
C21 N2 C6 Ru1 -8.3(2)
C6 N1 C7 C8 0.2(2)
C9 N1 C7 C8 174.20(15)
N1 C7 C8 N2 -0.1(2)
C6 N2 C8 C7 -0.1(2)
C21 N2 C8 C7 -172.79(15)
C6 N1 C9 C14 -102.41(19)
C7 N1 C9 C14 84.56(19)
C6 N1 C9 C10 82.6(2)
C7 N1 C9 C10 -90.45(19)
C14 C9 C10 C11 1.9(3)
N1 C9 C10 C11 176.65(17)
C14 C9 C10 C15 -175.52(17)
N1 C9 C10 C15 -0.7(2)
C9 C10 C11 C12 -1.8(3)
C15 C10 C11 C12 175.6(2)
C10 C11 C12 C13 0.5(4)
C11 C12 C13 C14 1.0(4)
C12 C13 C14 C9 -1.0(3)
C12 C13 C14 C18 180.0(2)
C10 C9 C14 C13 -0.5(3)
N1 C9 C14 C13 -175.18(16)
C10 C9 C14 C18 178.52(16)
N1 C9 C14 C18 3.8(2)
C11 C10 C15 C17 37.5(3)
C9 C10 C15 C17 -145.26(19)
C11 C10 C15 C16 -86.6(3)
C9 C10 C15 C16 90.6(2)
C13 C14 C18 C19 85.7(2)
C9 C14 C18 C19 -93.2(2)
C13 C14 C18 C20 -37.9(2)
C9 C14 C18 C20 143.13(17)
C6 N2 C21 C26 91.6(2)
C8 N2 C21 C26 -96.80(19)
C6 N2 C21 C22 -91.86(19)
C8 N2 C21 C22 79.7(2)
C26 C21 C22 C23 0.3(2)
N2 C21 C22 C23 -176.01(15)
C26 C21 C22 C27 -179.91(16)
N2 C21 C22 C27 3.7(2)
C21 C22 C23 C24 -1.3(3)
C27 C22 C23 C24 178.99(18)
C22 C23 C24 C25 0.8(3)
C23 C24 C25 C26 0.6(3)
C24 C25 C26 C21 -1.5(3)
C24 C25 C26 C30 176.66(18)
C22 C21 C26 C25 1.0(2)
N2 C21 C26 C25 177.30(15)
C22 C21 C26 C30 -177.12(16)
N2 C21 C26 C30 -0.8(2)
C23 C22 C27 C28 -39.2(2)
C21 C22 C27 C28 141.04(18)
C23 C22 C27 C29 83.9(2)
C21 C22 C27 C29 -95.9(2)
C25 C26 C30 C31 33.0(3)
C21 C26 C30 C31 -149.01(19)
C25 C26 C30 C32 -91.8(2)
C21 C26 C30 C32 86.2(2)
C38 C33 C34 C35 1.4(3)
Si1 C33 C34 C35 -175.73(18)
C33 C34 C35 C36 0.5(4)
C34 C35 C36 C37 -1.6(4)
C35 C36 C37 C38 0.8(4)
C36 C37 C38 C33 1.2(4)
C34 C33 C38 C37 -2.2(3)
Si1 C33 C38 C37 175.06(19)
